data_7115100
loop_
_publ_author_name
'Batsanov, Andrei S.'
'Blake, Alexander J.'
'Hext, Nicholas M.'
'Mascal, Mark'

_publ_section_title
;
 Structure and polymorphism of the 10.10.10 Simmons and Park cryptand
;
_journal_issue 1
_journal_name_full 'Chemical Communications'
_journal_page_first 127
_journal_paper_doi 10.1039/b008044f
_journal_year 2001
_chemical_formula_moiety 'C30 H60 N2'
_chemical_formula_sum 'C30 H60 N2'
_chemical_formula_weight 448.80
_chemical_name_systematic
; 
 ? 
;
_space_group_IT_number 2
_symmetry_cell_setting triclinic
_symmetry_space_group_name_Hall '-P 1'
_symmetry_space_group_name_H-M 'P -1'
_atom_sites_solution_hydrogens geom
_atom_sites_solution_primary direct
_atom_sites_solution_secondary difmap
_audit_creation_method SHELXL
_cell_angle_alpha 63.78(1)
_cell_angle_beta 74.73(1)
_cell_angle_gamma 70.54(1)
_cell_formula_units_Z 2
_cell_length_a 10.209(1)
_cell_length_b 12.334(1)
_cell_length_c 13.904(1)
_cell_measurement_reflns_used 333
_cell_measurement_temperature 150(2)
_cell_measurement_theta_max 22.4
_cell_measurement_theta_min 10.2
_cell_volume 1466.9(3)
_computing_cell_refinement SMART
_computing_data_collection 'SMART (Siemens, 1995a)'
_computing_data_reduction 'SAINT (Siemens, 1995b)'
_computing_structure_refinement 'SHELXL-93 (Sheldrick, 1993)'
_computing_structure_solution 'SHELXS-86 (Sheldrick, 1990)'
_diffrn_ambient_temperature 150(2)
_diffrn_measurement_device_type 'Bruker SMART CCD area detector'
_diffrn_measurement_method omega
_diffrn_radiation_monochromator graphite
_diffrn_radiation_source 'fine-focus sealed tube'
_diffrn_radiation_type MoK\a
_diffrn_radiation_wavelength 0.71073
_diffrn_reflns_av_R_equivalents 0.045
_diffrn_reflns_av_sigmaI/netI 0.063
_diffrn_reflns_limit_h_max 13
_diffrn_reflns_limit_h_min -13
_diffrn_reflns_limit_k_max 15
_diffrn_reflns_limit_k_min -15
_diffrn_reflns_limit_l_max 13
_diffrn_reflns_limit_l_min -18
_diffrn_reflns_number 8612
_diffrn_reflns_theta_max 25.00
_diffrn_reflns_theta_min 1.65
_diffrn_standards_decay_% none
_exptl_absorpt_coefficient_mu 0.057
_exptl_absorpt_correction_type none
_exptl_crystal_colour colourless
_exptl_crystal_density_diffrn 1.016
_exptl_crystal_description block
_exptl_crystal_F_000 508
_exptl_crystal_size_max 0.5
_exptl_crystal_size_mid 0.2
_exptl_crystal_size_min 0.2
_refine_diff_density_max 0.17
_refine_diff_density_min -0.18
_refine_diff_density_rms 0.05
_refine_ls_extinction_method none
_refine_ls_goodness_of_fit_all 1.14
_refine_ls_goodness_of_fit_obs 1.19
_refine_ls_hydrogen_treatment refall
_refine_ls_matrix_type full
_refine_ls_number_parameters 529
_refine_ls_number_reflns 4916
_refine_ls_number_restraints 0
_refine_ls_restrained_S_all 1.33
_refine_ls_restrained_S_obs 1.19
_refine_ls_R_factor_all 0.116
_refine_ls_R_factor_obs 0.0650
_refine_ls_shift/esd_max 0.001
_refine_ls_shift/esd_mean 0.000
_refine_ls_structure_factor_coef Fsqd
_refine_ls_weighting_details 'calc w=1/[\s^2^(Fo^2^)+(0.0193P)^2^+1.1789P] where P=(Fo^2^+2Fc^2^)/3'
_refine_ls_wR_factor_all 0.163
_refine_ls_wR_factor_obs 0.116
_reflns_number_observed 3394
_reflns_number_total 5128
_reflns_observed_criterion >2sigma(I)
_cod_data_source_file b008044f.txt
_cod_data_source_block BETA
_cod_depositor_comments
;
The following automatic conversions were performed:

'_symmetry_cell_setting' value 'Triclinic' changed to 'triclinic'
according to
/usr/data/users/saulius/automatic-downloads/retrospective/RSC/lib/dictionaries/cif_core.dic
dictionary named 'cif_core.dic' version 2.4.2 from 2011-04-26.

Automatic conversion script
Id: cif_fix_values 2281 2013-09-26 08:29:07Z andrius 
;
_cod_original_cell_volume 1466.9(2)
_cod_original_sg_symbol_H-M P-1
_cod_database_code 7115100

loop_
_symmetry_equiv_pos_as_xyz
'x, y, z'
'-x, -y, -z'

loop_
_atom_site_aniso_label
_atom_site_aniso_U_11
_atom_site_aniso_U_22
_atom_site_aniso_U_33
_atom_site_aniso_U_23
_atom_site_aniso_U_13
_atom_site_aniso_U_12
N1 0.0243(12) 0.0213(12) 0.0204(11) -0.0050(9) -0.0069(9) -0.0045(9)
N2 0.0267(12) 0.0240(12) 0.0209(11) -0.0058(9) -0.0060(9) -0.0076(9)
C1 0.034(2) 0.0265(15) 0.0196(14) -0.0099(12) -0.0058(12) -0.0069(12)
C2 0.0276(15) 0.029(2) 0.0210(15) -0.0101(13) -0.0016(12) -0.0057(13)
C3 0.0272(15) 0.031(2) 0.0223(15) -0.0125(13) -0.0046(12) -0.0056(13)
C4 0.028(2) 0.032(2) 0.0217(15) -0.0095(13) -0.0038(12) -0.0070(13)
C5 0.027(2) 0.030(2) 0.0267(15) -0.0082(13) -0.0067(12) -0.0101(13)
C6 0.031(2) 0.030(2) 0.0237(15) -0.0077(12) -0.0064(12) -0.0090(13)
C7 0.0246(15) 0.030(2) 0.0254(15) -0.0088(12) -0.0089(12) -0.0045(12)
C8 0.034(2) 0.025(2) 0.0242(15) -0.0092(12) -0.0022(12) -0.0056(13)
C9 0.032(2) 0.029(2) 0.026(2) -0.0073(13) -0.0071(13) -0.0037(13)
C10 0.030(2) 0.032(2) 0.0217(15) -0.0081(13) -0.0095(12) -0.0089(12)
C11 0.029(2) 0.033(2) 0.0244(15) -0.0080(13) -0.0072(12) -0.0099(13)
C12 0.030(2) 0.031(2) 0.028(2) -0.0082(13) -0.0055(12) -0.0124(13)
C13 0.030(2) 0.028(2) 0.0253(15) -0.0085(12) -0.0036(12) -0.0102(13)
C14 0.028(2) 0.026(2) 0.028(2) -0.0084(12) -0.0028(12) -0.0096(13)
C15 0.034(2) 0.027(2) 0.026(2) -0.0090(12) -0.0044(12) -0.0113(13)
C16 0.029(2) 0.026(2) 0.0246(15) -0.0075(12) -0.0066(12) -0.0093(13)
C17 0.029(2) 0.032(2) 0.025(2) -0.0083(13) -0.0038(12) -0.0105(13)
C18 0.029(2) 0.030(2) 0.025(2) -0.0086(13) -0.0037(12) -0.0100(13)
C19 0.036(2) 0.032(2) 0.0200(15) -0.0040(13) -0.0053(12) -0.0143(14)
C20 0.035(2) 0.033(2) 0.0202(15) -0.0043(13) -0.0082(12) -0.0135(13)
C21 0.031(2) 0.028(2) 0.0199(14) -0.0062(12) -0.0059(12) -0.0080(12)
C22 0.036(2) 0.027(2) 0.0171(14) -0.0021(12) -0.0065(12) -0.0086(13)
C23 0.040(2) 0.028(2) 0.0225(15) -0.0037(13) -0.0056(13) -0.0132(14)
C24 0.029(2) 0.027(2) 0.0241(14) -0.0105(12) 0.0009(12) -0.0099(13)
C25 0.031(2) 0.0207(14) 0.0236(14) -0.0080(12) -0.0046(12) -0.0060(12)
C26 0.027(2) 0.026(2) 0.0243(14) -0.0088(12) -0.0037(12) -0.0095(12)
C27 0.030(2) 0.0246(15) 0.0235(14) -0.0088(12) -0.0041(12) -0.0091(12)
C28 0.028(2) 0.024(2) 0.0248(15) -0.0059(12) -0.0064(12) -0.0085(12)
C29 0.031(2) 0.027(2) 0.0253(15) -0.0102(12) -0.0078(12) -0.0065(12)
C30 0.036(2) 0.033(2) 0.0205(14) -0.0113(12) -0.0063(12) -0.0077(13)

loop_
_atom_site_label
_atom_site_type_symbol
_atom_site_fract_x
_atom_site_fract_y
_atom_site_fract_z
_atom_site_U_iso_or_equiv
_atom_site_thermal_displace_type
_atom_site_occupancy
_atom_site_calc_flag
N1 N 0.2249(2) 0.3998(2) 0.1261(2) 0.0227(5) Uani 1 d
N2 N 0.3504(2) 0.1794(2) 0.8216(2) 0.0240(5) Uani 1 d
C1 C 0.3362(3) 0.2881(3) 0.1241(2) 0.0261(6) Uani 1 d
H11 H 0.3481(27) 0.2799(24) 0.0528(23) 0.034(8) Uiso 1 d
H12 H 0.3040(27) 0.2147(25) 0.1796(22) 0.029(7) Uiso 1 d
C2 C 0.4766(3) 0.2844(3) 0.1459(2) 0.0267(6) Uani 1 d
H21 H 0.5125(23) 0.3559(22) 0.0911(19) 0.013(6) Uiso 1 d
H22 H 0.5490(28) 0.2085(26) 0.1354(21) 0.033(7) Uiso 1 d
C3 C 0.4739(3) 0.2780(3) 0.2585(2) 0.0262(6) Uani 1 d
H31 H 0.4486(31) 0.1979(30) 0.3170(25) 0.050(9) Uiso 1 d
H32 H 0.4074(27) 0.3438(25) 0.2697(20) 0.024(7) Uiso 1 d
C4 C 0.6143(3) 0.2811(3) 0.2761(2) 0.0278(6) Uani 1 d
H41 H 0.6849(28) 0.2076(26) 0.2706(21) 0.031(7) Uiso 1 d
H42 H 0.6444(28) 0.3565(27) 0.2172(23) 0.036(8) Uiso 1 d
C5 C 0.6134(3) 0.2842(3) 0.3849(2) 0.0276(6) Uani 1 d
H51 H 0.7012(29) 0.2966(23) 0.3845(20) 0.026(7) Uiso 1 d
H52 H 0.5425(30) 0.3609(27) 0.3925(22) 0.040(8) Uiso 1 d
C6 C 0.5888(3) 0.1691(3) 0.4839(2) 0.0283(6) Uani 1 d
H61 H 0.6533(28) 0.0926(26) 0.4732(21) 0.030(7) Uiso 1 d
H62 H 0.5000(32) 0.1560(26) 0.4924(22) 0.039(8) Uiso 1 d
C7 C 0.6037(3) 0.1718(3) 0.5899(2) 0.0268(6) Uani 1 d
H71 H 0.6998(26) 0.1863(21) 0.5831(18) 0.017(6) Uiso 1 d
H72 H 0.5362(29) 0.2499(26) 0.5964(21) 0.033(7) Uiso 1 d
C8 C 0.5791(3) 0.0574(3) 0.6888(2) 0.0288(6) Uani 1 d
H81 H 0.6439(28) -0.0192(25) 0.6788(20) 0.029(7) Uiso 1 d
H82 H 0.4807(28) 0.0467(22) 0.6952(19) 0.024(7) Uiso 1 d
C9 C 0.5989(3) 0.0554(3) 0.7954(2) 0.0310(7) Uani 1 d
H91 H 0.5897(25) -0.0319(24) 0.8581(20) 0.025(7) Uiso 1 d
H92 H 0.6988(32) 0.0558(26) 0.7894(23) 0.042(8) Uiso 1 d
C10 C 0.4984(3) 0.1619(3) 0.8265(2) 0.0274(6) Uani 1 d
H101 H 0.5146(28) 0.1456(24) 0.9041(23) 0.035(8) Uiso 1 d
H102 H 0.5267(25) 0.2394(24) 0.7765(20) 0.021(7) Uiso 1 d
C11 C 0.0839(3) 0.3822(3) 0.1423(2) 0.0284(6) Uani 1 d
H111 H 0.0671(26) 0.3695(22) 0.0765(20) 0.025(7) Uiso 1 d
H112 H 0.0219(28) 0.4607(26) 0.1421(20) 0.029(7) Uiso 1 d
C12 C 0.0471(3) 0.2762(3) 0.2471(2) 0.0293(6) Uani 1 d
H121 H 0.0993(27) 0.1957(25) 0.2433(20) 0.027(7) Uiso 1 d
H122 H -0.0553(28) 0.2821(22) 0.2498(19) 0.024(7) Uiso 1 d
C13 C 0.0699(3) 0.2784(3) 0.3507(2) 0.0277(6) Uani 1 d
H131 H 0.1678(28) 0.2840(23) 0.3410(20) 0.027(7) Uiso 1 d
H132 H 0.0068(28) 0.3579(26) 0.3600(21) 0.031(7) Uiso 1 d
C14 C 0.0388(3) 0.1664(3) 0.4522(2) 0.0274(6) Uani 1 d
H141 H -0.0580(32) 0.1572(26) 0.4582(22) 0.041(8) Uiso 1 d
H142 H 0.0999(27) 0.0906(24) 0.4432(19) 0.023(7) Uiso 1 d
C15 C 0.0575(3) 0.1660(3) 0.5571(2) 0.0281(6) Uani 1 d
H151 H -0.0073(32) 0.2404(29) 0.5696(24) 0.048(9) Uiso 1 d
H152 H 0.1540(32) 0.1724(26) 0.5533(22) 0.041(8) Uiso 1 d
C16 C 0.0298(3) 0.0509(3) 0.6559(2) 0.0261(6) Uani 1 d
H161 H 0.0969(31) -0.0240(28) 0.6498(23) 0.042(8) Uiso 1 d
H162 H -0.0617(30) 0.0393(25) 0.6551(21) 0.036(8) Uiso 1 d
C17 C 0.0270(3) 0.0533(3) 0.7660(2) 0.0289(6) Uani 1 d
H171 H -0.0555(28) 0.1259(25) 0.7775(20) 0.029(7) Uiso 1 d
H172 H -0.0044(28) -0.0190(26) 0.8227(22) 0.033(8) Uiso 1 d
C18 C 0.1638(3) 0.0624(3) 0.7820(2) 0.0283(6) Uani 1 d
H181 H 0.1888(26) 0.1358(25) 0.7253(21) 0.027(7) Uiso 1 d
H182 H 0.2423(28) -0.0100(25) 0.7762(21) 0.030(7) Uiso 1 d
C19 C 0.1577(3) 0.0685(3) 0.8906(2) 0.0296(6) Uani 1 d
H191 H 0.1311(29) -0.0079(27) 0.9507(23) 0.039(8) Uiso 1 d
H192 H 0.0788(27) 0.1415(24) 0.8972(19) 0.023(7) Uiso 1 d
C20 C 0.2950(3) 0.0762(3) 0.9085(2) 0.0296(6) Uani 1 d
H201 H 0.2826(28) 0.0835(25) 0.9805(23) 0.035(8) Uiso 1 d
H202 H 0.3732(30) -0.0078(27) 0.9138(22) 0.041(8) Uiso 1 d
C21 C 0.2442(3) 0.5091(2) 0.0251(2) 0.0268(6) Uani 1 d
H211 H 0.2091(27) 0.5085(24) -0.0347(22) 0.031(7) Uiso 1 d
H212 H 0.3498(28) 0.5009(23) 0.0016(20) 0.026(7) Uiso 1 d
C22 C 0.1797(3) 0.6361(3) 0.0338(2) 0.0288(6) Uani 1 d
H221 H 0.0755(29) 0.6484(24) 0.0546(20) 0.028(7) Uiso 1 d
H222 H 0.1937(28) 0.7014(26) -0.0405(23) 0.034(8) Uiso 1 d
C23 C 0.2437(3) 0.6554(3) 0.1116(2) 0.0309(7) Uani 1 d
H231 H 0.3474(31) 0.6172(26) 0.1058(22) 0.037(8) Uiso 1 d
H232 H 0.2367(28) 0.7432(27) 0.0914(21) 0.036(8) Uiso 1 d
C24 C 0.1801(3) 0.5993(3) 0.2296(2) 0.0265(6) Uani 1 d
H241 H 0.1747(27) 0.5163(26) 0.2467(20) 0.027(7) Uiso 1 d
H242 H 0.0843(29) 0.6470(25) 0.2362(21) 0.032(8) Uiso 1 d
C25 C 0.2564(3) 0.5963(2) 0.3121(2) 0.0252(6) Uani 1 d
H251 H 0.3584(30) 0.5636(25) 0.2946(21) 0.033(8) Uiso 1 d
H252 H 0.2413(25) 0.6829(24) 0.3077(19) 0.024(7) Uiso 1 d
C26 C 0.2095(3) 0.5109(3) 0.4267(2) 0.0256(6) Uani 1 d
H261 H 0.2361(28) 0.4242(27) 0.4281(21) 0.033(7) Uiso 1 d
H262 H 0.1080(30) 0.5311(24) 0.4453(21) 0.032(7) Uiso 1 d
C27 C 0.2708(3) 0.5099(3) 0.5164(2) 0.0255(6) Uani 1 d
H271 H 0.3782(30) 0.4963(24) 0.4937(21) 0.034(8) Uiso 1 d
H272 H 0.2349(29) 0.5931(27) 0.5195(22) 0.037(8) Uiso 1 d
C28 C 0.2357(3) 0.4103(3) 0.6257(2) 0.0261(6) Uani 1 d
H281 H 0.2767(29) 0.3305(27) 0.6203(21) 0.035(8) Uiso 1 d
H282 H 0.1300(29) 0.4225(23) 0.6405(20) 0.027(7) Uiso 1 d
C29 C 0.2860(3) 0.4114(3) 0.7188(2) 0.0270(6) Uani 1 d
H291 H 0.2357(27) 0.4907(26) 0.7328(21) 0.032(7) Uiso 1 d
H292 H 0.3838(25) 0.4168(21) 0.7007(18) 0.013(6) Uiso 1 d
C30 C 0.2660(3) 0.3011(3) 0.8253(2) 0.0293(6) Uani 1 d
H301 H 0.2875(28) 0.3141(25) 0.8846(22) 0.034(8) Uiso 1 d
H302 H 0.1646(29) 0.2982(23) 0.8432(20) 0.028(7) Uiso 1 d

loop_
_atom_type_symbol
_atom_type_description
_atom_type_scat_dispersion_real
_atom_type_scat_dispersion_imag
_atom_type_scat_source
C C 0.0033 0.0016 'International Tables Vol C Tables 4.2.6.8 and 6.1.1.4'
H H 0.0000 0.0000 'International Tables Vol C Tables 4.2.6.8 and 6.1.1.4'
N N 0.0061 0.0033 'International Tables Vol C Tables 4.2.6.8 and 6.1.1.4'

loop_
_geom_angle_atom_site_label_1
_geom_angle_atom_site_label_2
_geom_angle_atom_site_label_3
_geom_angle
C11 N1 C1 112.3(2)
C11 N1 C21 109.9(2)
C1 N1 C21 110.4(2)
C10 N2 C20 111.2(2)
C10 N2 C30 110.6(2)
C20 N2 C30 111.3(2)
N1 C1 C2 113.8(2)
N1 C1 H11 110.3(15)
C2 C1 H11 110.1(15)
N1 C1 H12 107.5(15)
C2 C1 H12 109.3(15)
H11 C1 H12 105.5(21)
C1 C2 C3 114.1(2)
C1 C2 H21 111.3(13)
C3 C2 H21 109.4(13)
C1 C2 H22 107.9(15)
C3 C2 H22 109.6(15)
H21 C2 H22 104.1(20)
C2 C3 C4 112.9(2)
C2 C3 H31 110.6(16)
C4 C3 H31 108.0(17)
C2 C3 H32 110.4(16)
C4 C3 H32 107.4(16)
H31 C3 H32 107.3(23)
C5 C4 C3 114.7(2)
C5 C4 H41 108.3(16)
C3 C4 H41 108.6(16)
C5 C4 H42 107.9(15)
C3 C4 H42 109.7(16)
H41 C4 H42 107.4(22)
C6 C5 C4 115.6(2)
C6 C5 H51 108.6(15)
C4 C5 H51 108.4(15)
C6 C5 H52 109.5(16)
C4 C5 H52 110.4(16)
H51 C5 H52 103.6(22)
C5 C6 C7 113.3(2)
C5 C6 H61 109.4(15)
C7 C6 H61 111.3(15)
C5 C6 H62 112.7(17)
C7 C6 H62 107.6(17)
H61 C6 H62 101.9(22)
C8 C7 C6 113.5(2)
C8 C7 H71 111.7(13)
C6 C7 H71 109.5(13)
C8 C7 H72 111.0(15)
C6 C7 H72 107.5(15)
H71 C7 H72 103.0(19)
C7 C8 C9 114.6(2)
C7 C8 H81 109.5(15)
C9 C8 H81 108.4(15)
C7 C8 H82 110.2(14)
C9 C8 H82 110.1(14)
H81 C8 H82 103.5(20)
C10 C9 C8 114.5(2)
C10 C9 H91 110.3(13)
C8 C9 H91 108.7(13)
C10 C9 H92 110.7(17)
C8 C9 H92 107.8(16)
H91 C9 H92 104.4(21)
N2 C10 C9 114.2(2)
N2 C10 H101 111.9(15)
C9 C10 H101 107.7(14)
N2 C10 H102 108.8(14)
C9 C10 H102 107.7(14)
H101 C10 H102 106.3(20)
N1 C11 C12 115.4(2)
N1 C11 H111 111.5(14)
C12 C11 H111 108.7(13)
N1 C11 H112 104.0(16)
C12 C11 H112 109.7(16)
H111 C11 H112 107.1(20)
C11 C12 C13 115.4(2)
C11 C12 H121 110.2(15)
C13 C12 H121 109.0(15)
C11 C12 H122 105.7(14)
C13 C12 H122 110.3(14)
H121 C12 H122 105.8(20)
C14 C13 C12 113.0(2)
C14 C13 H131 111.7(15)
C12 C13 H131 107.9(14)
C14 C13 H132 108.4(15)
C12 C13 H132 109.5(15)
H131 C13 H132 106.1(20)
C15 C14 C13 114.8(2)
C15 C14 H141 109.9(16)
C13 C14 H141 111.2(16)
C15 C14 H142 109.3(14)
C13 C14 H142 108.2(15)
H141 C14 H142 102.8(21)
C14 C15 C16 113.1(2)
C14 C15 H151 110.5(17)
C16 C15 H151 107.5(17)
C14 C15 H152 110.9(16)
C16 C15 H152 109.0(16)
H151 C15 H152 105.6(23)
C15 C16 C17 115.6(2)
C15 C16 H161 110.1(17)
C17 C16 H161 109.9(17)
C15 C16 H162 108.9(16)
C17 C16 H162 108.2(15)
H161 C16 H162 103.3(22)
C18 C17 C16 114.2(2)
C18 C17 H171 110.3(14)
C16 C17 H171 109.8(14)
C18 C17 H172 112.9(16)
C16 C17 H172 108.1(16)
H171 C17 H172 100.6(21)
C17 C18 C19 113.5(2)
C17 C18 H181 109.6(15)
C19 C18 H181 108.1(15)
C17 C18 H182 111.0(15)
C19 C18 H182 108.2(15)
H181 C18 H182 106.2(21)
C20 C19 C18 114.1(2)
C20 C19 H191 108.5(16)
C18 C19 H191 108.8(16)
C20 C19 H192 110.6(14)
C18 C19 H192 108.9(14)
H191 C19 H192 105.5(21)
N2 C20 C19 113.8(2)
N2 C20 H201 109.6(15)
C19 C20 H201 110.0(15)
N2 C20 H202 107.2(15)
C19 C20 H202 109.8(15)
H201 C20 H202 106.1(21)
N1 C21 C22 115.4(2)
N1 C21 H211 110.9(15)
C22 C21 H211 109.4(15)
N1 C21 H212 107.9(14)
C22 C21 H212 107.1(14)
H211 C21 H212 105.6(20)
C21 C22 C23 114.1(2)
C21 C22 H221 109.3(15)
C23 C22 H221 110.8(15)
C21 C22 H222 107.2(15)
C23 C22 H222 109.3(15)
H221 C22 H222 105.8(21)
C24 C23 C22 113.2(2)
C24 C23 H231 108.3(16)
C22 C23 H231 110.0(16)
C24 C23 H232 109.4(16)
C22 C23 H232 111.9(16)
H231 C23 H232 103.5(22)
C23 C24 C25 115.2(2)
C23 C24 H241 109.5(15)
C25 C24 H241 109.4(15)
C23 C24 H242 107.3(16)
C25 C24 H242 109.6(16)
H241 C24 H242 105.4(22)
C26 C25 C24 111.3(2)
C26 C25 H251 107.9(16)
C24 C25 H251 109.0(15)
C26 C25 H252 110.8(14)
C24 C25 H252 110.3(14)
H251 C25 H252 107.3(21)
C25 C26 C27 115.4(2)
C25 C26 H261 107.2(15)
C27 C26 H261 109.5(15)
C25 C26 H262 112.1(16)
C27 C26 H262 107.0(16)
H261 C26 H262 105.3(21)
C28 C27 C26 112.3(2)
C28 C27 H271 111.2(15)
C26 C27 H271 107.4(15)
C28 C27 H272 110.4(16)
C26 C27 H272 108.5(16)
H271 C27 H272 106.8(21)
C27 C28 C29 114.2(2)
C27 C28 H281 107.8(16)
C29 C28 H281 109.7(16)
C27 C28 H282 108.0(14)
C29 C28 H282 109.6(14)
H281 C28 H282 107.3(21)
C28 C29 C30 113.4(2)
C28 C29 H291 111.9(15)
C30 C29 H291 107.2(15)
C28 C29 H292 111.5(13)
C30 C29 H292 110.6(13)
H291 C29 H292 101.5(19)
N2 C30 C29 113.2(2)
N2 C30 H301 110.9(16)
C29 C30 H301 109.1(16)
N2 C30 H302 107.1(15)
C29 C30 H302 109.4(15)
H301 C30 H302 106.9(21)

loop_
_geom_bond_atom_site_label_1
_geom_bond_atom_site_label_2
_geom_bond_distance
N1 C11 1.471(3)
N1 C1 1.472(3)
N1 C21 1.479(3)
N2 C10 1.468(3)
N2 C20 1.470(3)
N2 C30 1.476(3)
C1 C2 1.524(4)
C1 H11 1.01(3)
C1 H12 0.99(3)
C2 C3 1.525(4)
C2 H21 0.98(2)
C2 H22 1.02(3)
C3 C4 1.531(4)
C3 H31 1.03(3)
C3 H32 0.91(3)
C4 C5 1.527(4)
C4 H41 0.97(3)
C4 H42 1.01(3)
C5 C6 1.518(4)
C5 H51 0.96(3)
C5 H52 1.01(3)
C6 C7 1.537(4)
C6 H61 1.00(3)
C6 H62 0.94(3)
C7 C8 1.511(4)
C7 H71 1.03(2)
C7 H72 1.01(3)
C8 C9 1.536(4)
C8 H81 1.00(3)
C8 H82 1.03(3)
C9 C10 1.528(4)
C9 H91 1.06(3)
C9 H92 1.00(3)
C10 H101 1.05(3)
C10 H102 0.99(3)
C11 C12 1.526(4)
C11 H111 1.06(3)
C11 H112 0.96(3)
C12 C13 1.531(4)
C12 H121 0.98(3)
C12 H122 1.02(3)
C13 C14 1.528(4)
C13 H131 0.99(3)
C13 H132 1.02(3)
C14 C15 1.518(4)
C14 H141 1.01(3)
C14 H142 0.98(3)
C15 C16 1.524(4)
C15 H151 0..99(3)
C15 H152 1.00(3)
C16 C17 1.537(4)
C16 H161 0.97(3)
C16 H162 0.99(3)
C17 C18 1.516(4)
C17 H171 1.04(3)
C17 H172 0.98(3)
C18 C19 1.530(4)
C18 H181 0.96(3)
C18 H182 1.00(3)
C19 C20 1.527(4)
C19 H191 1.01(3)
C19 H192 1.01(3)
C20 H201 1.01(3)
C20 H202 1.06(3)
C21 C22 1.530(4)
C21 H211 0.99(3)
C21 H212 1.03(3)
C22 C23 1.536(4)
C22 H221 1.00(3)
C22 H222 1.00(3)
C23 C24 1.526(4)
C23 H231 1.00(3)
C23 H232 0.97(3)
C24 C25 1.529(4)
C24 H241 0.96(3)
C24 H242 0.96(3)
C25 C26 1.525(4)
C25 H251 0.99(3)
C25 H252 1.00(3)
C26 C27 1.530(4)
C26 H261 1.00(3)
C26 H262 0.97(3)
C27 C28 1.517(4)
C27 H271 1.04(3)
C27 H272 0.98(3)
C28 C29 1.519(4)
C28 H281 0.96(3)
C28 H282 1.02(3)
C29 C30 1.527(4)
C29 H291 1.02(3)
C29 H292 0.98(2)
C30 H301 1.00(3)
C30 H302 1.01(3)

loop_
_geom_torsion_atom_site_label_1
_geom_torsion_atom_site_label_2
_geom_torsion_atom_site_label_3
_geom_torsion_atom_site_label_4
_geom_torsion
N1 C1 C2 C3 63.6(3)
C1 C2 C3 C4 -177.1(2)
C2 C3 C4 C5 175.9(2)
C3 C4 C5 C6 65.0(3)
C4 C5 C6 C7 174.2(2)
C5 C6 C7 C8 179.9(3)
C6 C7 C8 C9 177.7(2)
C7 C8 C9 C10 61.9(3)
C8 C9 C10 N2 49.4(3)
N1 C11 C12 C13 52.1(4)
C11 C12 C13 C14 -176.9(3)
C12 C13 C14 C15 -178.9(3)
C13 C14 C15 C16 -178.3(2)
C14 C15 C16 C17 -171.9(2)
C15 C16 C17 C18 -61.2(3)
C16 C17 C18 C19 178.3(2)
C17 C18 C19 C20 179.3(2)
C18 C19 C20 N2 54.4(3)
N1 C21 C22 C23 63.1(3)
C21 C22 C23 C24 -83.3(3)
C22 C23 C24 C25 170.1(2)
C23 C24 C25 C26 -165.7(2)
C24 C25 C26 C27 -175.2(2)
C25 C26 C27 C28 -172.2(2)
C26 C27 C28 C29 -176.1(2)
C27 C28 C29 C30 -172.8(2)
C28 C29 C30 N2 64.4(3)
